data_4302082
loop_
_publ_author_name
'Dmitry N Kozhevnikov'
'Valery Kozhevnikov'
'Maria M. Ustinova'
'Amedeo Santoro'
'Duncan W. Bruce'
'Burkhard K\"onig'
'Rafal Czerwieniec'
'Tobias Fischer'
'Manfred Zabel'
'Hartmut Yersin'

_publ_contact_author_address
;
Universit\"at Regensburg
Institute of Physical and Theoretical Chemistry  
   D-93040 Regensburg
   Germany
;
_publ_contact_author_email
;
hartmut.yersin@chemie.uni-regensburg.de   
;
_publ_contact_author_fax
;
+49 941 943 4488
;
_publ_contact_author_name
;
Hartmut Yersin
;
_publ_contact_author_phone
;       
+49 941 943 4463 
;
_publ_section_title
;
Synthesis of Cyclometallated Platinum Complexes with Substituted
Thienylpyridines and Detailed Characterization of Their Luminescence
Properties
;
_journal_name_full 'Inorganic Chemistry'
_journal_page_first 4179
_journal_page_last 4189
_journal_paper_doi 10.1021/ic802401j
_journal_volume 48
_journal_year 2009
_chemical_compound_source 'see text'
_chemical_formula_moiety 'C27 H23 N O2 Pt S'
_chemical_formula_sum 'C27 H23 N O2 Pt S'
_chemical_formula_weight 620.61
_chemical_name_systematic
; 
Platinum(II)(acetyl acetonato)(2,5-bis(2-thienyl)
cyclopenteno[c]pyridinato-N,C3)
;
_space_group_IT_number 14
_symmetry_cell_setting monoclinic
_symmetry_Int_Tables_number 14
_symmetry_space_group_name_Hall '-P 2ybc'
_symmetry_space_group_name_H-M 'P 1 21/c 1'
_atom_sites_solution_hydrogens geom
_atom_sites_solution_primary direct
_atom_sites_solution_secondary difmap
_cell_angle_alpha 90
_cell_angle_beta 104.809(3)
_cell_angle_gamma 90
_cell_formula_units_Z 4
_cell_length_a 12.3039(4)
_cell_length_b 7.7755(4)
_cell_length_c 23.7483(9)
_cell_measurement_reflns_used 8292
_cell_measurement_temperature 123
_cell_measurement_theta_max 66.5653
_cell_measurement_theta_min 3.3909
_cell_volume 2196.51(16)
_computing_cell_refinement
;
CrysAlis RED, Oxford Diffraction Ltd.,
Version 1.171.32.15 (release 10-01-2008 CrysAlis171 .NET)
;
_computing_data_collection
;
CrysAlis CCD, Oxford Diffraction Ltd.,
Version 1.171.32.15 (release 10-01-2008 CrysAlis171 .NET)
;
_computing_data_reduction
;
CrysAlis RED, Oxford Diffraction Ltd.,
Version 1.171.32.15 (release 10-01-2008 CrysAlis171 .NET)
;
_computing_molecular_graphics 'PLATON (Spek, 1990)'
_computing_publication_material 'PLATON (Spek, 2003)'
_computing_structure_refinement 'SHELXL-97 (Sheldrick, 1997)'
_computing_structure_solution 'SIR-97 (Altomare, 1999)'
_diffrn_ambient_temperature 123
_diffrn_detector_area_resol_mean 10.5431
_diffrn_measured_fraction_theta_full 0.957
_diffrn_measured_fraction_theta_max 0.957
_diffrn_measurement_device_type 'Oxford Diffraction Gemini Ultra'
_diffrn_measurement_method omega-scan
_diffrn_radiation_monochromator mirror
_diffrn_radiation_probe x-ray
_diffrn_radiation_source 'Enhance (Cu) X-ray Source'
_diffrn_radiation_type CuK\a
_diffrn_radiation_wavelength 1.54184
_diffrn_reflns_av_R_equivalents 0.0323
_diffrn_reflns_av_sigmaI/netI 0.0237
_diffrn_reflns_limit_h_max 14
_diffrn_reflns_limit_h_min -13
_diffrn_reflns_limit_k_max 6
_diffrn_reflns_limit_k_min -9
_diffrn_reflns_limit_l_max 28
_diffrn_reflns_limit_l_min -26
_diffrn_reflns_number 9172
_diffrn_reflns_reduction_process
;
;
_diffrn_reflns_theta_full 66.68
_diffrn_reflns_theta_max 66.68
_diffrn_reflns_theta_min 3.85
_diffrn_standards_decay_% 0
_diffrn_standards_number 0
_exptl_absorpt_coefficient_mu 13.038
_exptl_absorpt_correction_T_max 1.00000
_exptl_absorpt_correction_T_min 0.27752
_exptl_absorpt_correction_type multi-scan
_exptl_absorpt_process_details
;
CrysAlis RED, Oxford Diffraction Ltd.,
Version 1.171.32.15 (release 10-01-2008 CrysAlis171 .NET)
Empirical absorption correction using spherical harmonics,
 implemented in SCALE3 ABSPACK scaling algorithm.
;
_exptl_crystal_colour orange
_exptl_crystal_density_diffrn 1.877
_exptl_crystal_density_method 'Not Measured'
_exptl_crystal_description prism
_exptl_crystal_F_000 2416
_exptl_crystal_size_max 0.250
_exptl_crystal_size_mid 0.130
_exptl_crystal_size_min 0.070
_refine_diff_density_max 1.792
_refine_diff_density_min -1.520
_refine_diff_density_rms 0.161
_refine_ls_extinction_method none
_refine_ls_goodness_of_fit_ref 1.106
_refine_ls_hydrogen_treatment constr
_refine_ls_matrix_type full
_refine_ls_number_parameters 291
_refine_ls_number_reflns 3729
_refine_ls_number_restraints 0
_refine_ls_restrained_S_all 1.106
_refine_ls_R_factor_all 0.0306
_refine_ls_R_factor_gt 0.0300
_refine_ls_shift/su_max 0.001
_refine_ls_shift/su_mean 0.000
_refine_ls_structure_factor_coef Fsqd
_refine_ls_weighting_details 'calc w=1/[\s^2^(Fo^2^)+(0.0584P)^2^+2.3338P] where P=(Fo^2^+2Fc^2^)/3'
_refine_ls_weighting_scheme calc
_refine_ls_wR_factor_gt 0.0808
_refine_ls_wR_factor_ref 0.0814
_reflns_number_gt 3650
_reflns_number_total 3729
_reflns_threshold_expression I>2\s(I)
_cod_data_source_file ic802401j_si_003_1.cif
_cod_data_source_block '[Pt(L7)(acac)]'
_cod_depositor_comments
;
The following automatic conversions were performed:
'_symmetry_cell_setting' value 'Monoclinic' changed to 'monoclinic'
according to '/home/saulius/struct/CIF-dictionaries/cif_core.dic'
dictionary named 'cif_core.dic' version 2.4.1 from 2010-06-29.

Automatic conversion script
Id: cif_fix_enum 1527 2010-12-29 10:47:43Z saulius 
;
_cod_original_sg_symbol_H-M 'P 21/c'
_cod_database_code 4302082

loop_
_symmetry_equiv_pos_site_id
_symmetry_equiv_pos_as_xyz
1 x,y,z
2 -x,1/2+y,1/2-z
3 -x,-y,-z
4 x,1/2-y,1/2+z

loop_
_atom_site_aniso_label
_atom_site_aniso_U_11
_atom_site_aniso_U_22
_atom_site_aniso_U_33
_atom_site_aniso_U_23
_atom_site_aniso_U_13
_atom_site_aniso_U_12
Pt1 0.0090(1) 0.0130(1) 0.0114(1) -0.0003(1) 0.0010(1) 0.0004(1)
S1 0.0169(4) 0.0229(5) 0.0129(4) 0.0013(4) -0.0024(3) 0.0002(4)
O1 0.0106(13) 0.0215(13) 0.0146(14) 0.0015(12) 0.0029(11) -0.0017(11)
O2 0.0103(11) 0.0210(13) 0.0144(13) 0.0009(12) 0.0023(10) -0.0008(11)
N1 0.0102(13) 0.0116(14) 0.0136(14) 0.0003(12) 0.0029(12) 0.0025(11)
C1 0.0127(17) 0.0168(17) 0.0191(19) 0.0037(16) 0.0056(15) 0.0048(16)
C2 0.0164(19) 0.0212(18) 0.0178(19) -0.0002(17) 0.0062(15) -0.0008(16)
C3 0.0169(19) 0.0146(17) 0.0165(19) -0.0017(15) 0.0070(15) 0.0000(15)
C4 0.0136(18) 0.034(2) 0.0171(19) 0.0029(18) 0.0004(15) -0.0021(18)
C5 0.0153(19) 0.026(2) 0.025(2) -0.0006(18) 0.0066(16) -0.0042(17)
C6 0.0141(17) 0.0105(17) 0.0162(18) -0.0003(14) 0.0020(14) 0.0045(14)
C7 0.0136(18) 0.0136(17) 0.0156(18) -0.0013(15) -0.0003(15) 0.0041(15)
C8 0.0131(18) 0.0131(16) 0.0160(19) -0.0017(17) -0.0009(15) -0.0002(16)
C9 0.0123(18) 0.0200(19) 0.019(2) -0.0014(16) -0.0013(16) -0.0001(15)
C10 0.0130(17) 0.028(2) 0.023(2) -0.0049(17) -0.0017(15) -0.0006(16)
C11 0.0133(16) 0.0116(17) 0.0136(17) -0.0025(14) 0.0012(14) 0.0011(14)
C12 0.0101(16) 0.0131(17) 0.0173(18) 0.0009(15) 0.0018(14) 0.0028(14)
C13 0.0126(17) 0.0113(17) 0.0167(18) -0.0016(14) 0.0039(15) 0.0019(14)
C14 0.0156(18) 0.0112(16) 0.0134(17) -0.0026(14) 0.0007(14) 0.0039(14)
C15 0.022(2) 0.0137(17) 0.0144(19) -0.0007(17) 0.0047(15) -0.0008(17)
C16 0.023(2) 0.0180(17) 0.014(2) 0.0020(17) 0.0054(17) 0.0020(18)
C17 0.017(2) 0.022(2) 0.013(2) 0.0016(15) 0.0025(17) -0.0039(14)
C18 0.0137(17) 0.0150(17) 0.0112(17) 0.0014(14) 0.0012(14) -0.0019(14)
C19 0.013(2) 0.023(2) 0.018(2) 0.0027(14) 0.0074(17) 0.0031(13)
C20 0.0212(19) 0.0190(17) 0.0118(17) 0.0002(16) 0.0055(15) 0.0003(17)
C21 0.020(2) 0.013(2) 0.013(2) 0.0035(13) 0.0020(17) -0.0004(13)
C22 0.0150(17) 0.0145(18) 0.0172(18) 0.0021(15) 0.0035(15) -0.0008(14)
C23 0.0158(18) 0.0169(18) 0.0146(17) -0.0014(15) 0.0033(14) -0.0023(15)
C24 0.0171(19) 0.0212(18) 0.0159(19) 0.0010(17) 0.0012(16) -0.0048(18)
C25 0.016(2) 0.024(2) 0.020(2) 0.0053(15) -0.0031(18) -0.0025(14)
C26 0.0108(17) 0.023(2) 0.027(2) 0.0024(17) 0.0036(15) -0.0011(15)
C27 0.0150(19) 0.0173(19) 0.0199(19) 0.0025(17) 0.0047(15) 0.0000(15)

loop_
_atom_site_label
_atom_site_type_symbol
_atom_site_thermal_displace_type
_atom_site_fract_x
_atom_site_fract_y
_atom_site_fract_z
_atom_site_occupancy
_atom_site_U_iso_or_equiv
_atom_site_calc_flag
_atom_site_refinement_flags
Pt1 Pt Uani -0.12053(1) 0.57964(2) 0.08403(1) 1.000 0.0114(1) . .
S1 S Uani -0.18228(8) 0.73867(12) -0.10003(4) 1.000 0.0187(3) . .
O1 O Uani -0.0376(2) 0.5489(4) 0.17199(13) 1.000 0.0156(8) . .
O2 O Uani -0.2603(2) 0.4665(4) 0.09434(11) 1.000 0.0154(7) . .
N1 N Uani 0.0118(2) 0.6890(4) 0.06274(13) 1.000 0.0118(8) . .
C1 C Uani -0.0810(3) 0.4717(5) 0.20769(17) 1.000 0.0159(10) . .
C2 C Uani -0.1856(3) 0.3855(5) 0.19377(18) 1.000 0.0181(11) . .
C3 C Uani -0.2673(3) 0.3918(5) 0.14117(17) 1.000 0.0155(11) . .
C4 C Uani -0.0159(3) 0.4792(6) 0.27071(17) 1.000 0.0222(11) . .
C5 C Uani -0.3804(3) 0.3088(6) 0.13653(19) 1.000 0.0218(11) . .
C6 C Uani -0.0054(3) 0.7337(5) 0.00508(16) 1.000 0.0139(10) . .
C7 C Uani -0.1188(3) 0.6974(5) -0.02794(17) 1.000 0.0150(10) . .
C8 C Uani -0.1902(3) 0.6232(5) 0.00150(17) 1.000 0.0149(10) . .
C9 C Uani -0.3008(3) 0.6060(5) -0.03627(18) 1.000 0.0181(11) . .
C10 C Uani -0.3081(3) 0.6622(5) -0.09126(18) 1.000 0.0225(11) . .
C11 C Uani 0.1124(3) 0.7187(4) 0.09979(16) 1.000 0.0132(10) . .
C12 C Uani 0.2031(3) 0.7916(5) 0.08295(16) 1.000 0.0138(10) . .
C13 C Uani 0.1855(3) 0.8317(5) 0.02386(16) 1.000 0.0135(10) . .
C14 C Uani 0.0809(3) 0.8094(5) -0.01413(16) 1.000 0.0140(10) . .
C15 C Uani 0.0769(3) 0.8702(5) -0.07461(17) 1.000 0.0167(11) . .
C16 C Uani 0.1925(4) 0.9574(6) -0.06807(18) 1.000 0.0182(11) . .
C17 C Uani 0.2675(4) 0.9047(5) -0.00787(19) 1.000 0.0176(12) . .
C18 C Uani 0.3095(3) 0.8296(5) 0.12740(15) 1.000 0.0137(10) . .
C19 C Uani 0.3048(4) 0.9165(5) 0.1795(2) 1.000 0.0174(12) . .
C20 C Uani 0.4006(3) 0.9640(5) 0.21985(17) 1.000 0.0171(10) . .
C21 C Uani 0.5075(4) 0.9234(4) 0.21174(19) 1.000 0.0157(12) . .
C22 C Uani 0.5139(3) 0.8343(5) 0.16023(16) 1.000 0.0157(10) . .
C23 C Uani 0.4122(3) 0.7910(5) 0.11868(16) 1.000 0.0159(10) . .
C24 C Uani 0.6098(3) 0.9673(6) 0.25362(17) 1.000 0.0186(11) . .
C25 C Uani 0.7117(4) 0.9216(5) 0.2443(2) 1.000 0.0214(12) . .
C26 C Uani 0.7171(3) 0.8352(5) 0.19293(18) 1.000 0.0205(11) . .
C27 C Uani 0.6203(3) 0.7943(5) 0.15143(18) 1.000 0.0174(11) . .
H2 H Uiso -0.20170 0.31590 0.22350 1.000 0.0220 calc R
H4A H Uiso -0.01160 0.36380 0.28770 1.000 0.0330 calc R
H4B H Uiso -0.05400 0.55670 0.29200 1.000 0.0330 calc R
H4C H Uiso 0.06020 0.52190 0.27330 1.000 0.0330 calc R
H5A H Uiso -0.43760 0.39830 0.13390 1.000 0.0330 calc R
H5B H Uiso -0.37660 0.23780 0.17110 1.000 0.0330 calc R
H5C H Uiso -0.40040 0.23650 0.10160 1.000 0.0330 calc R
H9 H Uiso -0.36270 0.56020 -0.02410 1.000 0.0220 calc R
H10 H Uiso -0.37540 0.65950 -0.12160 1.000 0.0270 calc R
H11 H Uiso 0.12250 0.68850 0.13960 1.000 0.0160 calc R
H15A H Uiso 0.01480 0.95330 -0.08850 1.000 0.0200 calc R
H15B H Uiso 0.06680 0.77250 -0.10220 1.000 0.0200 calc R
H16A H Uiso 0.22670 0.91860 -0.09940 1.000 0.0220 calc R
H16B H Uiso 0.18390 1.08390 -0.07050 1.000 0.0220 calc R
H17A H Uiso 0.32340 0.81710 -0.01190 1.000 0.0210 calc R
H17B H Uiso 0.30760 1.00560 0.01300 1.000 0.0210 calc R
H19 H Uiso 0.23370 0.94200 0.18640 1.000 0.0210 calc R
H20 H Uiso 0.39530 1.02490 0.25370 1.000 0.0210 calc R
H23 H Uiso 0.41580 0.73350 0.08390 1.000 0.0190 calc R
H24 H Uiso 0.60720 1.02810 0.28800 1.000 0.0220 calc R
H25 H Uiso 0.77920 0.94860 0.27270 1.000 0.0260 calc R
H26 H Uiso 0.78810 0.80480 0.18690 1.000 0.0250 calc R
H27 H Uiso 0.62510 0.73870 0.11650 1.000 0.0210 calc R

loop_
_atom_type_symbol
_atom_type_description
_atom_type_scat_dispersion_real
_atom_type_scat_dispersion_imag
_atom_type_scat_source
S S 0.3331 0.5567 'International Tables Vol C Tables 4.2.6.8 and 6.1.1.4'
Pt Pt -4.5932 6.9264 'International Tables Vol C Tables 4.2.6.8 and 6.1.1.4'
O O 0.0492 0.0322 'International Tables Vol C Tables 4.2.6.8 and 6.1.1.4'
N N 0.0311 0.0180 'International Tables Vol C Tables 4.2.6.8 and 6.1.1.4'
H H 0.0000 0.0000 'International Tables Vol C Tables 4.2.6.8 and 6.1.1.4'
C C 0.0181 0.0091 'International Tables Vol C Tables 4.2.6.8 and 6.1.1.4'

loop_
_geom_angle_atom_site_label_1
_geom_angle_atom_site_label_2
_geom_angle_atom_site_label_3
_geom_angle
_geom_angle_site_symmetry_1
_geom_angle_site_symmetry_2
_geom_angle_site_symmetry_3
_geom_angle_publ_flag
O1 Pt1 O2 92.45(10) . . . yes
O1 Pt1 N1 94.57(11) . . . yes
O1 Pt1 C8 175.55(14) . . . yes
O2 Pt1 N1 172.73(11) . . . yes
O2 Pt1 C8 91.63(13) . . . yes
N1 Pt1 C8 81.42(14) . . . yes
C7 S1 C10 90.50(19) . . . yes
Pt1 O1 C1 122.9(2) . . . yes
Pt1 O2 C3 123.9(2) . . . yes
Pt1 N1 C6 115.4(2) . . . yes
Pt1 N1 C11 125.3(2) . . . yes
C6 N1 C11 119.4(3) . . . yes
O1 C1 C2 125.8(4) . . . yes
O1 C1 C4 116.1(3) . . . yes
C2 C1 C4 118.1(3) . . . no
C1 C2 C3 126.9(4) . . . no
O2 C3 C2 127.2(4) . . . yes
O2 C3 C5 113.4(3) . . . yes
C2 C3 C5 119.4(4) . . . no
N1 C6 C7 111.9(3) . . . yes
N1 C6 C14 119.9(3) . . . yes
C7 C6 C14 128.2(3) . . . no
S1 C7 C6 129.4(3) . . . yes
S1 C7 C8 113.3(3) . . . yes
C6 C7 C8 117.3(3) . . . no
Pt1 C8 C7 114.0(3) . . . yes
Pt1 C8 C9 135.6(3) . . . yes
C7 C8 C9 110.3(3) . . . no
C8 C9 C10 113.0(3) . . . no
S1 C10 C9 112.8(3) . . . yes
N1 C11 C12 123.5(3) . . . yes
C11 C12 C13 116.6(3) . . . no
C11 C12 C18 120.0(3) . . . no
C13 C12 C18 123.4(3) . . . no
C12 C13 C14 120.5(4) . . . no
C12 C13 C17 129.1(4) . . . no
C14 C13 C17 110.5(3) . . . no
C6 C14 C13 120.1(3) . . . no
C6 C14 C15 127.4(3) . . . no
C13 C14 C15 112.5(3) . . . no
C14 C15 C16 103.7(3) . . . no
C15 C16 C17 107.0(4) . . . no
C13 C17 C16 104.1(4) . . . no
C12 C18 C19 119.2(4) . . . no
C12 C18 C23 122.0(3) . . . no
C19 C18 C23 118.8(4) . . . no
C18 C19 C20 121.2(4) . . . no
C19 C20 C21 120.7(4) . . . no
C20 C21 C22 118.9(4) . . . no
C20 C21 C24 122.4(4) . . . no
C22 C21 C24 118.7(4) . . . no
C21 C22 C23 118.6(4) . . . no
C21 C22 C27 119.4(4) . . . no
C23 C22 C27 122.0(3) . . . no
C18 C23 C22 121.8(3) . . . no
C21 C24 C25 120.2(4) . . . no
C24 C25 C26 120.6(4) . . . no
C25 C26 C27 120.5(4) . . . no
C22 C27 C26 120.6(4) . . . no
C1 C2 H2 117.00 . . . no
C3 C2 H2 117.00 . . . no
C1 C4 H4A 109.00 . . . no
C1 C4 H4B 109.00 . . . no
C1 C4 H4C 109.00 . . . no
H4A C4 H4B 109.00 . . . no
H4A C4 H4C 110.00 . . . no
H4B C4 H4C 110.00 . . . no
C3 C5 H5A 110.00 . . . no
C3 C5 H5B 109.00 . . . no
C3 C5 H5C 109.00 . . . no
H5A C5 H5B 109.00 . . . no
H5A C5 H5C 109.00 . . . no
H5B C5 H5C 109.00 . . . no
C8 C9 H9 123.00 . . . no
C10 C9 H9 123.00 . . . no
S1 C10 H10 124.00 . . . no
C9 C10 H10 124.00 . . . no
N1 C11 H11 118.00 . . . no
C12 C11 H11 118.00 . . . no
C14 C15 H15A 111.00 . . . no
C14 C15 H15B 111.00 . . . no
C16 C15 H15A 111.00 . . . no
C16 C15 H15B 111.00 . . . no
H15A C15 H15B 109.00 . . . no
C15 C16 H16A 110.00 . . . no
C15 C16 H16B 110.00 . . . no
C17 C16 H16A 110.00 . . . no
C17 C16 H16B 110.00 . . . no
H16A C16 H16B 109.00 . . . no
C13 C17 H17A 111.00 . . . no
C13 C17 H17B 111.00 . . . no
C16 C17 H17A 111.00 . . . no
C16 C17 H17B 111.00 . . . no
H17A C17 H17B 109.00 . . . no
C18 C19 H19 119.00 . . . no
C20 C19 H19 119.00 . . . no
C19 C20 H20 120.00 . . . no
C21 C20 H20 120.00 . . . no
C18 C23 H23 119.00 . . . no
C22 C23 H23 119.00 . . . no
C21 C24 H24 120.00 . . . no
C25 C24 H24 120.00 . . . no
C24 C25 H25 120.00 . . . no
C26 C25 H25 120.00 . . . no
C25 C26 H26 120.00 . . . no
C27 C26 H26 120.00 . . . no
C22 C27 H27 120.00 . . . no
C26 C27 H27 120.00 . . . no

loop_
_geom_bond_atom_site_label_1
_geom_bond_atom_site_label_2
_geom_bond_distance
_geom_bond_site_symmetry_1
_geom_bond_site_symmetry_2
_geom_bond_publ_flag
Pt1 O1 2.091(3) . . yes
Pt1 O2 2.002(3) . . yes
Pt1 N1 2.013(3) . . yes
Pt1 C8 1.958(4) . . yes
S1 C7 1.721(4) . . yes
S1 C10 1.720(4) . . yes
O1 C1 1.263(5) . . yes
O2 C3 1.277(5) . . yes
N1 C6 1.376(5) . . yes
N1 C11 1.343(5) . . yes
C1 C2 1.413(5) . . no
C1 C4 1.507(6) . . no
C2 C3 1.390(6) . . no
C3 C5 1.512(6) . . no
C6 C7 1.443(5) . . no
C6 C14 1.389(5) . . no
C7 C8 1.381(5) . . no
C8 C9 1.432(6) . . no
C9 C10 1.358(6) . . no
C11 C12 1.398(5) . . no
C12 C13 1.399(5) . . no
C12 C18 1.486(5) . . no
C13 C14 1.381(5) . . no
C13 C17 1.515(6) . . no
C14 C15 1.501(5) . . no
C15 C16 1.547(6) . . no
C16 C17 1.546(6) . . no
C18 C19 1.424(6) . . no
C18 C23 1.365(5) . . no
C19 C20 1.366(6) . . no
C20 C21 1.413(6) . . no
C21 C22 1.425(6) . . no
C21 C24 1.432(6) . . no
C22 C23 1.422(5) . . no
C22 C27 1.412(5) . . no
C24 C25 1.374(6) . . no
C25 C26 1.409(6) . . no
C26 C27 1.375(6) . . no
C2 H2 0.9500 . . no
C4 H4A 0.9800 . . no
C4 H4B 0.9800 . . no
C4 H4C 0.9800 . . no
C5 H5A 0.9800 . . no
C5 H5B 0.9800 . . no
C5 H5C 0.9800 . . no
C9 H9 0.9500 . . no
C10 H10 0.9500 . . no
C11 H11 0.9500 . . no
C15 H15A 0.9900 . . no
C15 H15B 0.9900 . . no
C16 H16A 0.9900 . . no
C16 H16B 0.9900 . . no
C17 H17A 0.9900 . . no
C17 H17B 0.9900 . . no
C19 H19 0.9500 . . no
C20 H20 0.9500 . . no
C23 H23 0.9500 . . no
C24 H24 0.9500 . . no
C25 H25 0.9500 . . no
C26 H26 0.9500 . . no
C27 H27 0.9500 . . no

loop_
_geom_contact_atom_site_label_1
_geom_contact_atom_site_label_2
_geom_contact_distance
_geom_contact_site_symmetry_1
_geom_contact_site_symmetry_2
_geom_contact_publ_flag
Pt1 C26 4.156(4) . 1_455 no
Pt1 C16 3.703(5) . 3_575 no
Pt1 C13 4.048(4) . 3_565 no
Pt1 C6 3.807(4) . 3_565 no
Pt1 C7 4.134(4) . 3_565 no
Pt1 C14 3.544(4) . 3_565 no
Pt1 C15 3.554(4) . 3_565 no
Pt1 H27 3.6300 . 1_455 no
Pt1 H26 3.4200 . 1_455 no
Pt1 H15B 2.8200 . 3_565 no
Pt1 H16B 2.7300 . 3_575 no
S1 C15 3.255(4) . . no
S1 C12 3.691(4) . 3_575 no
S1 C18 3.691(4) . 3_575 no
S1 C11 3.658(3) . 3_565 no
S1 C19 3.401(4) . 3_575 no
S1 H15A 2.9000 . . no
S1 H15B 3.0900 . . no
S1 H19 3.1800 . 3_575 no
O1 O2 2.956(4) . . no
O1 N1 3.016(4) . . no
O1 C3 2.993(5) . . no
O1 C11 3.116(5) . . no
O2 C1 3.013(5) . . no
O2 C8 2.839(5) . . no
O2 O1 2.956(4) . . no
O2 C27 3.393(5) . 1_455 no
O2 C9 3.202(5) . . no
O1 H4A 2.6400 . 2_555 no
O1 H11 2.5300 . . no
O2 H9 2.8700 . . no
O2 H27 2.6700 . 1_455 no
O2 H17A 2.9200 . 3_565 no
N1 O1 3.016(4) . . no
N1 C7 2.336(5) . . no
N1 C8 2.590(5) . . no
N1 H15A 2.8800 . 3_575 no
C3 C16 3.471(6) . 3_565 no
C3 C27 3.455(5) . 1_455 no
C6 Pt1 3.807(4) . 3_565 no
C7 Pt1 4.134(4) . 3_565 no
C8 N1 2.590(5) . . no
C8 C13 3.591(5) . 3_565 no
C8 O2 2.839(5) . . no
C8 C6 2.412(5) . . no
C9 C12 3.593(5) . 3_565 no
C11 S1 3.658(3) . 3_565 no
C12 C9 3.593(5) . 3_565 no
C12 S1 3.691(4) . 3_575 no
C13 Pt1 4.048(4) . 3_565 no
C13 C8 3.591(5) . 3_565 no
C14 Pt1 3.544(4) . 3_565 no
C15 S1 3.255(4) . . no
C15 Pt1 3.554(4) . 3_565 no
C16 C3 3.471(6) . 3_565 no
C16 Pt1 3.703(5) . 3_575 no
C17 C23 3.201(6) . . no
C18 S1 3.691(4) . 3_575 no
C19 S1 3.401(4) . 3_575 no
C23 C17 3.201(6) . . no
C26 Pt1 4.156(4) . 1_655 no
C27 O2 3.393(5) . 1_655 no
C27 C3 3.455(5) . 1_655 no
C1 H26 3.0200 . 1_455 no
C2 H19 3.0800 . 2_545 no
C3 H27 3.0000 . 1_455 no
C3 H16A 2.7000 . 3_565 no
C4 H26 3.0400 . 2_645 no
C5 H16A 2.8900 . 3_565 no
C5 H10 2.9400 . 3_465 no
C8 H16B 2.8000 . 3_575 no
C9 H17B 3.0800 . 3_575 no
C9 H23 3.0700 . 3_565 no
C10 H5A 3.0700 . 3_465 no
C11 H19 2.8100 . . no
C11 H15A 2.9700 . 3_575 no
C13 H23 2.9300 . . no
C17 H23 2.8000 . . no
C18 H17B 3.0400 . . no
C18 H24 3.0900 . 2_645 no
C19 H2 3.0000 . 2_555 no
C19 H11 2.8300 . . no
C23 H17B 3.0100 . . no
C23 H17A 3.0200 . . no
C23 H24 3.0700 . 2_645 no
C24 H10 3.0800 . 4_665 no
C24 H5B 2.9100 . 1_665 no
C25 H5B 3.0500 . 1_665 no
C25 H4C 3.0400 . 2_655 no
C26 H4C 3.0200 . 2_655 no
H2 H4A 2.4700 . . no
H2 H5B 2.2800 . . no
H2 C19 3.0000 . 2_545 no
H2 H19 2.4700 . 2_545 no
H4A H2 2.4700 . . no
H4A O1 2.6400 . 2_545 no
H4B H19 2.5500 . 2_545 no
H4C C25 3.0400 . 2_645 no
H4C C26 3.0200 . 2_645 no
H4C H25 2.5500 . 2_645 no
H4C H26 2.5100 . 2_645 no
H5A C10 3.0700 . 3_465 no
H5A H10 2.2900 . 3_465 no
H5B C24 2.9100 . 1_445 no
H5B C25 3.0500 . 1_445 no
H5B H2 2.2800 . . no
H5C H16A 2.4700 . 3_565 no
H5C H17A 2.5800 . 3_565 no
H9 O2 2.8700 . . no
H10 C5 2.9400 . 3_465 no
H10 H5A 2.2900 . 3_465 no
H10 C24 3.0800 . 4_464 no
H10 H24 2.5600 . 4_464 no
H11 O1 2.5300 . . no
H11 C19 2.8300 . . no
H11 H19 2.4900 . . no
H15A S1 2.9000 . . no
H15A N1 2.8800 . 3_575 no
H15A C11 2.9700 . 3_575 no
H15B S1 3.0900 . . no
H15B Pt1 2.8200 . 3_565 no
H16A C3 2.7000 . 3_565 no
H16A C5 2.8900 . 3_565 no
H16A H5C 2.4700 . 3_565 no
H16B Pt1 2.7300 . 3_575 no
H16B C8 2.8000 . 3_575 no
H17A C23 3.0200 . . no
H17A H23 2.3600 . . no
H17A O2 2.9200 . 3_565 no
H17A H5C 2.5800 . 3_565 no
H17B C18 3.0400 . . no
H17B C23 3.0100 . . no
H17B C9 3.0800 . 3_575 no
H19 C11 2.8100 . . no
H19 H11 2.4900 . . no
H19 C2 3.0800 . 2_555 no
H19 H2 2.4700 . 2_555 no
H19 H4B 2.5500 . 2_555 no
H19 S1 3.1800 . 3_575 no
H20 H24 2.5300 . . no
H23 C13 2.9300 . . no
H23 C17 2.8000 . . no
H23 H17A 2.3600 . . no
H23 H27 2.4900 . . no
H23 C9 3.0700 . 3_565 no
H24 H20 2.5300 . . no
H24 C18 3.0900 . 2_655 no
H24 C23 3.0700 . 2_655 no
H24 H10 2.5600 . 4_665 no
H25 H4C 2.5500 . 2_655 no
H26 Pt1 3.4200 . 1_655 no
H26 C1 3.0200 . 1_655 no
H26 C4 3.0400 . 2_655 no
H26 H4C 2.5100 . 2_655 no
H27 Pt1 3.6300 . 1_655 no
H27 O2 2.6700 . 1_655 no
H27 C3 3.0000 . 1_655 no
H27 H23 2.4900 . . no

loop_
_geom_hbond_atom_site_label_D
_geom_hbond_atom_site_label_H
_geom_hbond_atom_site_label_A
_geom_hbond_distance_DH
_geom_hbond_distance_HA
_geom_hbond_distance_DA
_geom_hbond_angle_DHA
_geom_hbond_site_symmetry_A
_geom_hbond_publ_flag
C11 H11 O1 0.9500 2.5300 3.116(5) 120.00 . yes

loop_
_geom_torsion_atom_site_label_1
_geom_torsion_atom_site_label_2
_geom_torsion_atom_site_label_3
_geom_torsion_atom_site_label_4
_geom_torsion
_geom_torsion_site_symmetry_1
_geom_torsion_site_symmetry_2
_geom_torsion_site_symmetry_3
_geom_torsion_site_symmetry_4
_geom_torsion_publ_flag
O2 Pt1 O1 C1 3.1(3) . . . . no
N1 Pt1 O1 C1 -175.0(3) . . . . no
O1 Pt1 O2 C3 -7.8(3) . . . . no
C8 Pt1 O2 C3 174.0(3) . . . . no
O1 Pt1 N1 C6 179.9(3) . . . . no
O1 Pt1 N1 C11 0.5(3) . . . . no
C8 Pt1 N1 C6 -2.0(3) . . . . no
C8 Pt1 N1 C11 178.5(3) . . . . no
O2 Pt1 C8 C7 -176.5(3) . . . . no
O2 Pt1 C8 C9 7.9(4) . . . . no
N1 Pt1 C8 C7 1.3(3) . . . . no
N1 Pt1 C8 C9 -174.3(4) . . . . no
C10 S1 C7 C6 -176.3(4) . . . . no
C10 S1 C7 C8 1.7(3) . . . . no
C7 S1 C10 C9 -0.9(3) . . . . no
Pt1 O1 C1 C2 4.8(6) . . . . no
Pt1 O1 C1 C4 -173.0(3) . . . . no
Pt1 O2 C3 C2 5.2(6) . . . . no
Pt1 O2 C3 C5 -177.0(3) . . . . no
Pt1 N1 C6 C7 2.2(4) . . . . no
Pt1 N1 C6 C14 -179.7(3) . . . . no
C11 N1 C6 C7 -178.3(3) . . . . no
C11 N1 C6 C14 -0.3(5) . . . . no
Pt1 N1 C11 C12 178.5(3) . . . . no
C6 N1 C11 C12 -0.9(5) . . . . no
O1 C1 C2 C3 -10.9(7) . . . . no
C4 C1 C2 C3 166.8(4) . . . . no
C1 C2 C3 O2 5.3(7) . . . . no
C1 C2 C3 C5 -172.4(4) . . . . no
N1 C6 C7 S1 176.8(3) . . . . no
N1 C6 C7 C8 -1.2(5) . . . . no
C14 C6 C7 S1 -1.1(6) . . . . no
C14 C6 C7 C8 -179.0(4) . . . . no
N1 C6 C14 C13 3.3(6) . . . . no
N1 C6 C14 C15 -178.4(4) . . . . no
C7 C6 C14 C13 -179.0(4) . . . . no
C7 C6 C14 C15 -0.8(7) . . . . no
S1 C7 C8 Pt1 -178.77(19) . . . . no
S1 C7 C8 C9 -2.0(4) . . . . no
C6 C7 C8 Pt1 -0.5(5) . . . . no
C6 C7 C8 C9 176.2(3) . . . . no
Pt1 C8 C9 C10 177.1(3) . . . . no
C7 C8 C9 C10 1.4(5) . . . . no
C8 C9 C10 S1 -0.1(4) . . . . no
N1 C11 C12 C13 -1.0(5) . . . . no
N1 C11 C12 C18 176.4(3) . . . . no
C11 C12 C13 C14 4.1(6) . . . . no
C11 C12 C13 C17 -177.5(4) . . . . no
C18 C12 C13 C14 -173.2(4) . . . . no
C18 C12 C13 C17 5.2(6) . . . . no
C11 C12 C18 C19 -47.3(5) . . . . no
C11 C12 C18 C23 135.8(4) . . . . no
C13 C12 C18 C19 129.9(4) . . . . no
C13 C12 C18 C23 -47.0(6) . . . . no
C12 C13 C14 C6 -5.3(6) . . . . no
C12 C13 C14 C15 176.2(3) . . . . no
C17 C13 C14 C6 176.0(4) . . . . no
C17 C13 C14 C15 -2.5(5) . . . . no
C12 C13 C17 C16 -167.8(4) . . . . no
C14 C13 C17 C16 10.8(4) . . . . no
C6 C14 C15 C16 174.7(4) . . . . no
C13 C14 C15 C16 -6.9(4) . . . . no
C14 C15 C16 C17 13.3(4) . . . . no
C15 C16 C17 C13 -14.7(4) . . . . no
C12 C18 C19 C20 -175.7(4) . . . . no
C23 C18 C19 C20 1.2(6) . . . . no
C12 C18 C23 C22 177.2(4) . . . . no
C19 C18 C23 C22 0.4(6) . . . . no
C18 C19 C20 C21 -1.9(6) . . . . no
C19 C20 C21 C22 1.0(6) . . . . no
C19 C20 C21 C24 -178.5(4) . . . . no
C20 C21 C22 C23 0.6(5) . . . . no
C20 C21 C22 C27 179.5(4) . . . . no
C24 C21 C22 C23 -179.9(4) . . . . no
C24 C21 C22 C27 -1.0(5) . . . . no
C20 C21 C24 C25 178.6(4) . . . . no
C22 C21 C24 C25 -0.9(6) . . . . no
C21 C22 C23 C18 -1.2(6) . . . . no
C27 C22 C23 C18 179.9(4) . . . . no
C21 C22 C27 C26 2.3(6) . . . . no
C23 C22 C27 C26 -178.8(4) . . . . no
C21 C24 C25 C26 1.7(6) . . . . no
C24 C25 C26 C27 -0.4(6) . . . . no
C25 C26 C27 C22 -1.6(6) . . . . no
